data_1514771
loop_
_publ_author_name
'Wang, Kai'
'Huang, Shuo'
'Zhang, Yu'
'Zhao, Shanshan'
'Zhang, Hongyu'
'Wang, Yue'

_publ_section_title
;
 Multicolor fluorescence and electroluminescence of an ICT-type organic
 solid tuned by modulating the accepting nature of the central core
;
_journal_issue 8
_journal_name_full 'Chemical Science'
_journal_page_first 3288
_journal_paper_doi 10.1039/c3sc51091c
_journal_volume 4
_journal_year 2013
_chemical_formula_sum 'C44 H38 F6 N4 O8 S2'
_chemical_formula_weight 928.90
_chemical_name_systematic
;
?
;
_space_group_IT_number 2
_symmetry_cell_setting triclinic
_symmetry_space_group_name_Hall '-P 1'
_symmetry_space_group_name_H-M 'P -1'
_atom_sites_solution_hydrogens geom
_atom_sites_solution_primary direct
_atom_sites_solution_secondary difmap
_audit_creation_method SHELXL-97
_cell_angle_alpha 77.35(3)
_cell_angle_beta 76.40(3)
_cell_angle_gamma 65.63(3)
_cell_formula_units_Z 2
_cell_length_a 11.445(2)
_cell_length_b 12.104(2)
_cell_length_c 17.978(4)
_cell_measurement_temperature 291(2)
_cell_volume 2184.0(9)
_computing_structure_refinement 'SHELXL-97 (Sheldrick, 1997)'
_computing_structure_solution 'SHELXS-97 (Sheldrick, 1990)'
_diffrn_ambient_temperature 291(2)
_diffrn_measured_fraction_theta_full 0.993
_diffrn_measured_fraction_theta_max 0.993
_diffrn_radiation_monochromator graphite
_diffrn_radiation_source 'fine-focus sealed tube'
_diffrn_radiation_type MoK\a
_diffrn_radiation_wavelength 0.71073
_diffrn_reflns_av_R_equivalents 0.0395
_diffrn_reflns_av_sigmaI/netI 0.0599
_diffrn_reflns_limit_h_max 13
_diffrn_reflns_limit_h_min -11
_diffrn_reflns_limit_k_max 14
_diffrn_reflns_limit_k_min -14
_diffrn_reflns_limit_l_max 21
_diffrn_reflns_limit_l_min -21
_diffrn_reflns_number 17287
_diffrn_reflns_theta_full 25.00
_diffrn_reflns_theta_max 25.00
_diffrn_reflns_theta_min 3.20
_exptl_absorpt_coefficient_mu 0.205
_exptl_absorpt_correction_T_max 0.9630
_exptl_absorpt_correction_T_min 0.9070
_exptl_absorpt_correction_type multi-scan
_exptl_crystal_density_diffrn 1.413
_exptl_crystal_density_method 'not measured'
_exptl_crystal_F_000 960
_exptl_crystal_size_max 0.49
_exptl_crystal_size_mid 0.24
_exptl_crystal_size_min 0.19
_platon_squeeze_details
;
loop_
_platon_squeeze_void_nr
_platon_squeeze_void_average_x
_platon_squeeze_void_average_y
_platon_squeeze_void_average_z
_platon_squeeze_void_volume
_platon_squeeze_void_count_electrons
_platon_squeeze_void_content
1 0.000 0.500 0.500 110 19 ' '
;
_refine_diff_density_max 0.803
_refine_diff_density_min -0.463
_refine_diff_density_rms 0.089
_refine_ls_extinction_method none
_refine_ls_goodness_of_fit_ref 1.089
_refine_ls_hydrogen_treatment mixed
_refine_ls_matrix_type full
_refine_ls_number_parameters 559
_refine_ls_number_reflns 7655
_refine_ls_number_restraints 3
_refine_ls_restrained_S_all 1.089
_refine_ls_R_factor_all 0.1603
_refine_ls_R_factor_gt 0.1054
_refine_ls_shift/su_max 0.018
_refine_ls_shift/su_mean 0.002
_refine_ls_structure_factor_coef Fsqd
_refine_ls_weighting_details 'calc w=1/[\s^2^(Fo^2^)+(0.2000P)^2^+0.0000P] where P=(Fo^2^+2Fc^2^)/3'
_refine_ls_weighting_scheme calc
_refine_ls_wR_factor_gt 0.2949
_refine_ls_wR_factor_ref 0.3367
_reflns_number_gt 4022
_reflns_number_total 7655
_reflns_threshold_expression >2sigma(I)
_cod_data_source_file c3sc51091c.txt
_cod_data_source_block wk-30
_cod_original_cell_volume 2183.8(8)
_cod_original_sg_symbol_H-M P-1
_cod_database_code 1514771

loop_
_symmetry_equiv_pos_as_xyz
'x, y, z'
'-x, -y, -z'

loop_
_atom_site_label
_atom_site_type_symbol
_atom_site_fract_x
_atom_site_fract_y
_atom_site_fract_z
_atom_site_U_iso_or_equiv
_atom_site_adp_type
_atom_site_occupancy
_atom_site_symmetry_multiplicity
_atom_site_calc_flag
_atom_site_refinement_flags
C1 C -0.1102(5) 0.2755(5) 0.2011(4) 0.0839(16) Uani 1 1 d .
H1 H -0.1316 0.2468 0.2528 0.101 Uiso 1 1 calc R
C2 C -0.1880(7) 0.3909(7) 0.1690(6) 0.113(2) Uani 1 1 d .
H2 H -0.2621 0.4402 0.1984 0.135 Uiso 1 1 calc R
C3 C -0.1516(9) 0.4303(6) 0.0913(6) 0.113(3) Uani 1 1 d .
H3 H -0.2017 0.5077 0.0692 0.136 Uiso 1 1 calc R
C4 C -0.0491(8) 0.3614(6) 0.0487(4) 0.098(2) Uani 1 1 d .
H4 H -0.0277 0.3887 -0.0032 0.118 Uiso 1 1 calc R
C5 C 0.0258(6) 0.2492(5) 0.0813(3) 0.0791(15) Uani 1 1 d .
H5 H 0.0991 0.2010 0.0507 0.095 Uiso 1 1 calc R
C6 C -0.0021(5) 0.2045(5) 0.1565(3) 0.0646(13) Uani 1 1 d .
C7 C 0.1120(5) -0.0122(4) 0.1454(3) 0.0650(13) Uani 1 1 d .
C8 C 0.0137(6) -0.0269(5) 0.1213(3) 0.0775(15) Uani 1 1 d .
H8 H -0.0723 0.0244 0.1354 0.093 Uiso 1 1 calc R
C9 C 0.0418(7) -0.1165(6) 0.0769(4) 0.0891(18) Uani 1 1 d .
H9 H -0.0252 -0.1251 0.0609 0.107 Uiso 1 1 calc R
C10 C 0.1673(7) -0.1928(5) 0.0562(4) 0.0911(18) Uani 1 1 d .
H10 H 0.1863 -0.2535 0.0262 0.109 Uiso 1 1 calc R
C11 C 0.2665(6) -0.1789(5) 0.0805(4) 0.0890(18) Uani 1 1 d .
H11 H 0.3522 -0.2314 0.0670 0.107 Uiso 1 1 calc R
C12 C 0.2397(5) -0.0884(5) 0.1243(3) 0.0728(14) Uani 1 1 d .
H12 H 0.3068 -0.0787 0.1394 0.087 Uiso 1 1 calc R
C13 C 0.1407(4) 0.0725(4) 0.2503(3) 0.0620(12) Uani 1 1 d .
C14 C 0.1980(5) -0.0424(4) 0.2924(3) 0.0635(12) Uani 1 1 d .
H14 H 0.1888 -0.1101 0.2821 0.076 Uiso 1 1 calc R
C15 C 0.2678(5) -0.0563(4) 0.3491(3) 0.0628(12) Uani 1 1 d .
H15 H 0.3055 -0.1335 0.3763 0.075 Uiso 1 1 calc R
C16 C 0.2829(4) 0.0439(4) 0.3663(3) 0.0588(11) Uani 1 1 d .
C17 C 0.2200(5) 0.1573(4) 0.3269(3) 0.0649(13) Uani 1 1 d .
H17 H 0.2250 0.2259 0.3391 0.078 Uiso 1 1 calc R
C18 C 0.1503(5) 0.1725(4) 0.2704(3) 0.0643(13) Uani 1 1 d .
H18 H 0.1090 0.2506 0.2453 0.077 Uiso 1 1 calc R
C19 C 0.3651(4) 0.0279(4) 0.4213(3) 0.0595(12) Uani 1 1 d .
C20 C 0.4766(4) 0.0575(4) 0.5094(3) 0.0621(12) Uani 1 1 d .
C21 C 0.4259(6) 0.7248(5) 0.8682(3) 0.0811(16) Uani 1 1 d .
H21 H 0.3433 0.7446 0.8576 0.097 Uiso 1 1 calc R
C22 C 0.4929(8) 0.6094(6) 0.9034(4) 0.101(2) Uani 1 1 d .
H22 H 0.4552 0.5513 0.9168 0.122 Uiso 1 1 calc R
C23 C 0.6170(8) 0.5793(6) 0.9188(4) 0.098(2) Uani 1 1 d .
H23 H 0.6636 0.5006 0.9410 0.118 Uiso 1 1 calc R
C24 C 0.6697(7) 0.6663(6) 0.9012(4) 0.0925(19) Uani 1 1 d .
H24 H 0.7510 0.6482 0.9131 0.111 Uiso 1 1 calc R
C25 C 0.6023(5) 0.7801(5) 0.8658(3) 0.0723(14) Uani 1 1 d .
H25 H 0.6395 0.8385 0.8530 0.087 Uiso 1 1 calc R
C26 C 0.4815(5) 0.8104(5) 0.8488(3) 0.0659(13) Uani 1 1 d .
C27 C 0.4099(5) 1.0310(5) 0.8400(3) 0.0684(14) Uani 1 1 d .
C28 C 0.3790(6) 1.0382(6) 0.9188(3) 0.0905(19) Uani 1 1 d .
H28 H 0.3596 0.9760 0.9529 0.109 Uiso 1 1 calc R
C29 C 0.3767(7) 1.1337(8) 0.9463(5) 0.109(3) Uani 1 1 d .
H29 H 0.3575 1.1355 0.9994 0.131 Uiso 1 1 calc R
C30 C 0.4017(7) 1.2273(8) 0.8988(7) 0.115(3) Uani 1 1 d .
H30 H 0.3996 1.2929 0.9188 0.138 Uiso 1 1 calc R
C31 C 0.4297(7) 1.2242(6) 0.8216(6) 0.109(2) Uani 1 1 d .
H31 H 0.4450 1.2893 0.7886 0.131 Uiso 1 1 calc R
C32 C 0.4363(5) 1.1244(5) 0.7901(4) 0.0823(16) Uani 1 1 d .
H32 H 0.4578 1.1219 0.7371 0.099 Uiso 1 1 calc R
C33 C 0.3495(5) 0.9459(4) 0.7503(3) 0.0607(12) Uani 1 1 d .
C34 C 0.2407(5) 1.0537(5) 0.7368(3) 0.0719(14) Uani 1 1 d .
H34 H 0.2156 1.1171 0.7658 0.086 Uiso 1 1 calc R
C35 C 0.1719(5) 1.0651(5) 0.6809(3) 0.0705(14) Uani 1 1 d .
H35 H 0.0993 1.1364 0.6731 0.085 Uiso 1 1 calc R
C36 C 0.2064(5) 0.9741(5) 0.6355(3) 0.0632(12) Uani 1 1 d .
C37 C 0.3159(5) 0.8690(4) 0.6480(3) 0.0629(12) Uani 1 1 d .
H37 H 0.3419 0.8064 0.6182 0.076 Uiso 1 1 calc R
C38 C 0.3853(5) 0.8568(5) 0.7034(3) 0.0644(12) Uani 1 1 d .
H38 H 0.4591 0.7862 0.7098 0.077 Uiso 1 1 calc R
C39 C 0.1265(5) 0.9839(6) 0.5799(3) 0.0751(12) Uani 1 1 d U
C40 C -0.0258(5) 1.0611(4) 0.4963(3) 0.0660(13) Uani 1 1 d .
C41 C 0.376(2) 0.5324(12) 0.3225(10) 0.202(7) Uani 1 1 d U
C42 C 0.3714(13) 0.5169(11) 0.4069(9) 0.169(4) Uani 1 1 d U
C43 C 0.9922(16) 0.5859(13) 0.2258(11) 0.173(5) Uani 1 1 d .
C44 C 0.8951(15) 0.5571(9) 0.2885(8) 0.151(4) Uani 1 1 d .
F1 F 0.3187(16) 0.6356(10) 0.2942(8) 0.379(10) Uani 1 1 d .
F2 F 0.3312(11) 0.4550(11) 0.3049(6) 0.251(4) Uani 1 1 d .
F3 F 0.4985(15) 0.4944(14) 0.2891(9) 0.377(9) Uani 1 1 d .
F4 F 0.9218(13) 0.6539(13) 0.1670(5) 0.274(5) Uani 1 1 d .
F5 F 1.0756(12) 0.5060(9) 0.1952(11) 0.446(14) Uani 1 1 d .
F6 F 1.0279(9) 0.6672(8) 0.2355(6) 0.225(4) Uani 1 1 d .
N1 N 0.0792(4) 0.0852(4) 0.1885(2) 0.0672(11) Uani 1 1 d .
N2 N 0.4633(4) -0.0796(4) 0.4410(2) 0.0632(10) Uani 1 1 d .
H2A H 0.4837 -0.1484 0.4254 0.076 Uiso 1 1 calc R
N3 N 0.4130(4) 0.9299(4) 0.8112(2) 0.0699(11) Uani 1 1 d .
N4 N 0.1273(2) 0.8613(3) 0.55528(15) 0.0982(8) Uani 0.50 1 d PU
H4A H 0.1686 0.7839 0.5668 0.118 Uiso 0.50 1 calc PR
N4' N 0.02215(19) 1.1282(2) 0.54390(12) 0.0711(6) Uani 0.50 1 d P
H4' H 0.0042 1.2026 0.5492 0.085 Uiso 0.50 1 calc PR
O1 O 0.4292(13) 0.4133(9) 0.4364(7) 0.251(5) Uani 1 1 d .
O2 O 0.3077(13) 0.6105(10) 0.4312(9) 0.296(7) Uani 1 1 d .
O3 O 0.8018(8) 0.6409(11) 0.3122(5) 0.218(4) Uani 1 1 d .
O4 O 0.938(2) 0.4533(8) 0.3140(6) 0.423(15) Uani 1 1 d .
O5 O 0.5781(7) 0.6809(6) 0.4134(4) 0.160(2) Uani 1 1 d .
O6 O 0.2386(13) 0.6451(9) 0.5823(8) 0.269(6) Uani 1 1 d .
S1 S 0.34904(12) 0.15158(12) 0.46303(8) 0.0686(5) Uani 1 1 d .
S2 S 0.02215(19) 1.1282(2) 0.54390(12) 0.0711(6) Uani 0.50 1 d P
S2' S 0.1273(2) 0.8613(3) 0.55528(15) 0.0982(8) Uani 0.50 1 d PU

loop_
_atom_site_aniso_label
_atom_site_aniso_U_11
_atom_site_aniso_U_22
_atom_site_aniso_U_33
_atom_site_aniso_U_23
_atom_site_aniso_U_13
_atom_site_aniso_U_12
C1 0.066(3) 0.086(4) 0.088(4) -0.012(3) -0.023(3) -0.012(3)
C2 0.078(4) 0.105(5) 0.144(7) -0.039(5) -0.035(4) -0.004(4)
C3 0.137(6) 0.075(4) 0.138(7) 0.002(5) -0.089(6) -0.023(4)
C4 0.139(6) 0.076(4) 0.085(4) 0.002(3) -0.044(4) -0.039(4)
C5 0.086(4) 0.083(4) 0.072(4) 0.003(3) -0.027(3) -0.034(3)
C6 0.068(3) 0.066(3) 0.065(3) -0.008(3) -0.023(2) -0.023(2)
C7 0.081(3) 0.064(3) 0.051(3) 0.002(2) -0.026(2) -0.025(3)
C8 0.080(3) 0.084(4) 0.080(4) -0.008(3) -0.026(3) -0.037(3)
C9 0.112(5) 0.082(4) 0.092(4) -0.006(3) -0.036(4) -0.048(4)
C10 0.123(5) 0.071(3) 0.082(4) -0.018(3) -0.030(4) -0.029(4)
C11 0.091(4) 0.082(4) 0.082(4) -0.024(3) -0.015(3) -0.014(3)
C12 0.074(3) 0.075(3) 0.074(3) -0.017(3) -0.019(3) -0.024(3)
C13 0.058(3) 0.071(3) 0.056(3) -0.008(2) -0.016(2) -0.020(2)
C14 0.072(3) 0.063(3) 0.057(3) 0.002(2) -0.026(2) -0.024(2)
C15 0.063(3) 0.063(3) 0.053(3) 0.002(2) -0.013(2) -0.018(2)
C16 0.057(2) 0.071(3) 0.048(3) -0.009(2) -0.012(2) -0.023(2)
C17 0.072(3) 0.060(3) 0.066(3) -0.009(2) -0.021(2) -0.023(2)
C18 0.068(3) 0.055(3) 0.063(3) -0.003(2) -0.029(2) -0.009(2)
C19 0.057(3) 0.066(3) 0.049(3) -0.004(2) -0.008(2) -0.019(2)
C20 0.062(3) 0.065(3) 0.057(3) -0.004(2) -0.015(2) -0.021(2)
C21 0.090(4) 0.085(4) 0.071(4) 0.008(3) -0.029(3) -0.036(3)
C22 0.136(6) 0.090(4) 0.088(5) 0.006(4) -0.035(4) -0.052(4)
C23 0.130(6) 0.070(4) 0.079(4) 0.004(3) -0.037(4) -0.020(4)
C24 0.096(4) 0.086(4) 0.087(4) -0.016(3) -0.037(3) -0.012(4)
C25 0.073(3) 0.081(3) 0.061(3) -0.009(3) -0.018(3) -0.025(3)
C26 0.079(3) 0.071(3) 0.047(3) -0.005(2) -0.018(2) -0.026(3)
C27 0.065(3) 0.071(3) 0.069(3) -0.012(3) -0.025(2) -0.017(3)
C28 0.090(4) 0.111(5) 0.061(3) -0.024(3) -0.022(3) -0.018(3)
C29 0.099(5) 0.116(6) 0.105(6) -0.058(5) -0.042(4) -0.001(4)
C30 0.097(5) 0.092(5) 0.164(9) -0.061(6) -0.062(5) -0.001(4)
C31 0.098(5) 0.072(4) 0.167(8) -0.010(4) -0.043(5) -0.034(3)
C32 0.077(3) 0.080(4) 0.090(4) -0.004(3) -0.022(3) -0.030(3)
C33 0.063(3) 0.067(3) 0.054(3) -0.002(2) -0.018(2) -0.025(2)
C34 0.078(3) 0.073(3) 0.066(3) -0.017(3) -0.023(3) -0.021(3)
C35 0.071(3) 0.068(3) 0.067(3) -0.008(3) -0.028(3) -0.013(2)
C36 0.067(3) 0.077(3) 0.050(3) 0.000(2) -0.017(2) -0.033(3)
C37 0.067(3) 0.065(3) 0.054(3) -0.007(2) -0.015(2) -0.020(2)
C38 0.066(3) 0.070(3) 0.055(3) -0.011(2) -0.013(2) -0.021(2)
C39 0.055(3) 0.111(3) 0.042(3) 0.004(2) -0.005(2) -0.023(3)
C40 0.078(3) 0.065(3) 0.056(3) -0.006(2) -0.010(2) -0.031(3)
C41 0.252(17) 0.111(8) 0.187(9) -0.028(9) 0.043(13) -0.051(10)
C42 0.196(11) 0.102(7) 0.204(9) -0.041(9) 0.003(10) -0.061(8)
C43 0.191(13) 0.128(9) 0.177(13) -0.043(9) 0.024(11) -0.054(10)
C44 0.183(11) 0.097(7) 0.157(10) -0.032(7) -0.080(9) -0.002(7)
F1 0.53(2) 0.147(7) 0.289(14) 0.026(8) -0.042(13) 0.000(10)
F2 0.300(12) 0.241(9) 0.232(9) -0.054(7) -0.038(8) -0.115(8)
F3 0.355(15) 0.393(17) 0.366(17) -0.194(14) 0.197(14) -0.192(13)
F4 0.344(13) 0.374(14) 0.152(7) -0.008(8) 0.004(8) -0.222(12)
F5 0.287(12) 0.179(7) 0.70(3) -0.177(13) 0.250(17) -0.037(7)
F6 0.252(9) 0.181(6) 0.276(10) -0.036(6) -0.029(7) -0.119(6)
N1 0.077(3) 0.062(2) 0.060(2) -0.0070(19) -0.032(2) -0.013(2)
N2 0.067(2) 0.075(3) 0.049(2) -0.0116(19) -0.0156(18) -0.024(2)
N3 0.084(3) 0.073(3) 0.059(2) -0.008(2) -0.028(2) -0.027(2)
N4 0.0916(16) 0.136(2) 0.0718(15) -0.0072(14) -0.0328(12) -0.0408(15)
N4' 0.0755(12) 0.0912(14) 0.0605(12) -0.0121(10) -0.0181(10) -0.0406(11)
O1 0.312(13) 0.147(7) 0.231(11) -0.021(7) 0.014(9) -0.060(8)
O2 0.340(16) 0.155(7) 0.385(19) -0.121(10) -0.020(13) -0.065(9)
O3 0.145(6) 0.241(10) 0.185(8) 0.012(7) -0.007(6) -0.023(6)
O4 0.88(4) 0.091(5) 0.168(9) -0.017(5) -0.073(14) -0.064(11)
O5 0.164(5) 0.129(4) 0.180(6) -0.043(4) -0.020(5) -0.042(4)
O6 0.293(12) 0.167(7) 0.363(16) -0.039(9) -0.111(11) -0.070(8)
S1 0.0666(8) 0.0670(8) 0.0665(8) -0.0108(6) -0.0219(6) -0.0131(6)
S2 0.0755(12) 0.0912(14) 0.0605(12) -0.0121(10) -0.0181(10) -0.0406(11)
S2' 0.0916(16) 0.136(2) 0.0718(15) -0.0072(14) -0.0328(12) -0.0408(15)

loop_
_atom_type_symbol
_atom_type_description
_atom_type_scat_dispersion_real
_atom_type_scat_dispersion_imag
_atom_type_scat_source
C C 0.0033 0.0016 'International Tables Vol C Tables 4.2.6.8 and 6.1.1.4'
H H 0.0000 0.0000 'International Tables Vol C Tables 4.2.6.8 and 6.1.1.4'
N N 0.0061 0.0033 'International Tables Vol C Tables 4.2.6.8 and 6.1.1.4'
O O 0.0106 0.0060 'International Tables Vol C Tables 4.2.6.8 and 6.1.1.4'
F F 0.0171 0.0103 'International Tables Vol C Tables 4.2.6.8 and 6.1.1.4'
S S 0.1246 0.1234 'International Tables Vol C Tables 4.2.6.8 and 6.1.1.4'

loop_
_geom_angle_atom_site_label_1
_geom_angle_atom_site_label_2
_geom_angle_atom_site_label_3
_geom_angle
_geom_angle_site_symmetry_1
_geom_angle_site_symmetry_3
C6 C1 C2 119.8(7) . .
C1 C2 C3 118.1(6) . .
C4 C3 C2 121.8(6) . .
C3 C4 C5 119.2(7) . .
C6 C5 C4 122.7(6) . .
C5 C6 C1 118.5(5) . .
C5 C6 N1 120.9(5) . .
C1 C6 N1 120.7(5) . .
C12 C7 C8 119.5(5) . .
C12 C7 N1 121.6(5) . .
C8 C7 N1 118.9(5) . .
C9 C8 C7 120.7(6) . .
C10 C9 C8 120.3(6) . .
C9 C10 C11 119.3(5) . .
C12 C11 C10 120.9(6) . .
C11 C12 C7 119.3(5) . .
C18 C13 C14 117.9(4) . .
C18 C13 N1 121.3(4) . .
C14 C13 N1 120.8(4) . .
C15 C14 C13 120.8(5) . .
C14 C15 C16 121.0(4) . .
C17 C16 C15 117.3(4) . .
C17 C16 C19 121.6(4) . .
C15 C16 C19 121.1(4) . .
C18 C17 C16 122.3(5) . .
C17 C18 C13 120.7(4) . .
N2 C19 C16 124.1(4) . .
N2 C19 S1 115.1(3) . .
C16 C19 S1 120.7(3) . .
C20 C20 N2 118.0(5) 2_656 2_656
C20 C20 S1 110.5(5) 2_656 .
N2 C20 S1 131.4(4) 2_656 .
C26 C21 C22 119.8(6) . .
C21 C22 C23 120.2(7) . .
C24 C23 C22 119.5(6) . .
C23 C24 C25 119.6(6) . .
C24 C25 C26 121.6(6) . .
C25 C26 C21 119.3(5) . .
C25 C26 N3 120.8(5) . .
C21 C26 N3 119.9(5) . .
C32 C27 C28 119.0(6) . .
C32 C27 N3 120.2(5) . .
C28 C27 N3 120.8(6) . .
C29 C28 C27 121.0(7) . .
C28 C29 C30 121.5(7) . .
C29 C30 C31 119.0(7) . .
C30 C31 C32 121.5(8) . .
C27 C32 C31 118.0(7) . .
C38 C33 N3 122.6(4) . .
C38 C33 C34 117.5(4) . .
N3 C33 C34 119.8(4) . .
C35 C34 C33 119.7(5) . .
C34 C35 C36 122.3(5) . .
C35 C36 C37 117.7(4) . .
C35 C36 C39 121.6(5) . .
C37 C36 C39 120.6(5) . .
C38 C37 C36 120.5(4) . .
C37 C38 C33 122.2(4) . .
C36 C39 N4 120.8(4) . .
C36 C39 N4' 119.4(5) . .
N4 C39 N4' 119.7(3) . .
C40 C40 S2' 122.7(6) 2_576 2_576
C40 C40 N4 122.7(6) 2_576 2_576
S2' C40 N4 0.00(18) 2_576 2_576
C40 C40 N4' 118.2(6) 2_576 .
S2' C40 N4' 119.0(3) 2_576 .
N4 C40 N4' 119.0(3) 2_576 .
F1 C41 F3 109.5(16) . .
F1 C41 F2 110(2) . .
F3 C41 F2 103.6(12) . .
F1 C41 C42 114.6(14) . .
F3 C41 C42 108.6(19) . .
F2 C41 C42 110.2(13) . .
O2 C42 O1 134.0(18) . .
O2 C42 C41 110.6(15) . .
O1 C42 C41 115.4(12) . .
F5 C43 F6 114.0(16) . .
F5 C43 F4 102.3(17) . .
F6 C43 F4 97.3(12) . .
F5 C43 C44 118.9(13) . .
F6 C43 C44 115.8(13) . .
F4 C43 C44 104.1(13) . .
O4 C44 O3 131.2(19) . .
O4 C44 C43 109.7(16) . .
O3 C44 C43 117.8(12) . .
C13 N1 C7 122.6(4) . .
C13 N1 C6 120.0(4) . .
C7 N1 C6 116.4(4) . .
C19 N2 C20 107.3(4) . 2_656
C33 N3 C27 121.4(4) . .
C33 N3 C26 121.3(4) . .
C27 N3 C26 117.2(4) . .
C40 N4 C39 91.2(3) 2_576 .
C40 N4' C39 88.1(3) . .
C20 S1 C19 89.0(2) . .

loop_
_geom_bond_atom_site_label_1
_geom_bond_atom_site_label_2
_geom_bond_distance
_geom_bond_site_symmetry_2
C1 C6 1.367(7) .
C1 C2 1.393(9) .
C2 C3 1.397(11) .
C3 C4 1.306(11) .
C4 C5 1.360(8) .
C5 C6 1.357(8) .
C6 N1 1.436(6) .
C7 C12 1.382(7) .
C7 C8 1.383(7) .
C7 N1 1.424(6) .
C8 C9 1.374(8) .
C9 C10 1.364(9) .
C10 C11 1.390(9) .
C11 C12 1.378(7) .
C13 C18 1.388(7) .
C13 C14 1.399(7) .
C13 N1 1.400(6) .
C14 C15 1.380(7) .
C15 C16 1.399(7) .
C16 C17 1.380(7) .
C16 C19 1.451(7) .
C17 C18 1.371(7) .
C19 N2 1.364(6) .
C19 S1 1.743(5) .
C20 C20 1.359(9) 2_656
C20 N2 1.372(6) 2_656
C20 S1 1.705(5) .
C21 C26 1.371(8) .
C21 C22 1.377(8) .
C22 C23 1.394(10) .
C23 C24 1.363(10) .
C24 C25 1.367(8) .
C25 C26 1.369(7) .
C26 N3 1.431(6) .
C27 C32 1.372(8) .
C27 C28 1.389(8) .
C27 N3 1.414(6) .
C28 C29 1.342(10) .
C29 C30 1.350(12) .
C30 C31 1.355(12) .
C31 C32 1.411(9) .
C33 C38 1.384(7) .
C33 N3 1.389(6) .
C33 C34 1.405(7) .
C34 C35 1.369(7) .
C35 C36 1.383(7) .
C36 C37 1.389(7) .
C36 C39 1.463(7) .
C37 C38 1.362(7) .
C39 N4 1.635(7) .
C39 N4' 1.744(6) .
C40 C40 1.335(10) 2_576
C40 S2' 1.522(6) 2_576
C40 N4 1.522(6) 2_576
C40 N4' 1.608(6) .
C41 F1 1.205(15) .
C41 F3 1.316(19) .
C41 F2 1.358(18) .
C41 C42 1.478(19) .
C42 O2 1.179(12) .
C42 O1 1.217(13) .
C43 F5 1.172(13) .
C43 F6 1.268(15) .
C43 F4 1.383(17) .
C43 C44 1.479(18) .
C44 O4 1.172(11) .
C44 O3 1.197(11) .
N2 C20 1.372(6) 2_656
N4 C40 1.522(6) 2_576
